data_1555854
loop_
_publ_author_name
'Yuan, Hao'
'Gong, Jianxian'
'Yang, Zhen'

_publ_section_title
;
 Stereoselective Synthesis of Oxabicyclo[2.2.1]heptenes via a Tandem
 Dirhodium(II)-Catalyzed Triazole Denitrogenation and [3 + 2]
 Cycloaddition.
;
_journal_issue 21
_journal_name_full 'Organic letters'
_journal_page_first 5500
_journal_page_last 5503
_journal_paper_doi 10.1021/acs.orglett.6b02703
_journal_volume 18
_journal_year 2016
_chemical_formula_sum 'C28 H31 N O7 S'
_chemical_formula_weight 525.60
_space_group_crystal_system monoclinic
_space_group_IT_number 14
_space_group_name_Hall '-P 2ybc'
_space_group_name_H-M_alt 'P 1 21/c 1'
_atom_sites_solution_hydrogens geom
_audit_creation_method SHELXL-2014
_cell_angle_alpha 90
_cell_angle_beta 102.099(16)
_cell_angle_gamma 90
_cell_formula_units_Z 4
_cell_length_a 16.125(6)
_cell_length_b 19.416(6)
_cell_length_c 9.015(3)
_cell_measurement_reflns_used 2550
_cell_measurement_temperature 293(2)
_cell_measurement_theta_max 67.4
_cell_measurement_theta_min 22.9
_cell_volume 2759.7(16)
_computing_cell_refinement 'CrystalClear-SM 2.0 r4 (Rigaku, 2009)'
_computing_data_collection 'CrystalClear-SM 2.0 r4 (Rigaku, 2009)'
_computing_data_reduction 'CrystalClear-SM 2.0 r4 (Rigaku, 2009)'
_computing_molecular_graphics 'CrystalStructure 4.0'
_computing_publication_material 'CrystalStructure 4.0'
_computing_structure_refinement 'SHELXL-2014 (Sheldrick, 2014)'
_computing_structure_solution 'SHELXL-2014 (Sheldrick, 2014)'
_diffrn_ambient_temperature 293(2)
_diffrn_measured_fraction_theta_full 0.968
_diffrn_measured_fraction_theta_max 0.968
_diffrn_measurement_device_type 'Rigaku Saturn944+ CCD'
_diffrn_measurement_method 'profile data from \w-scans'
_diffrn_radiation_type CuK\a
_diffrn_radiation_wavelength 1.54187
_diffrn_reflns_av_R_equivalents 0.1252
_diffrn_reflns_av_unetI/netI 0.0825
_diffrn_reflns_Laue_measured_fraction_full 0.968
_diffrn_reflns_Laue_measured_fraction_max 0.968
_diffrn_reflns_limit_h_max 19
_diffrn_reflns_limit_h_min -18
_diffrn_reflns_limit_k_max 22
_diffrn_reflns_limit_k_min -18
_diffrn_reflns_limit_l_max 10
_diffrn_reflns_limit_l_min -10
_diffrn_reflns_number 16368
_diffrn_reflns_point_group_measured_fraction_full 0.968
_diffrn_reflns_point_group_measured_fraction_max 0.968
_diffrn_reflns_theta_full 67.687
_diffrn_reflns_theta_max 67.661
_diffrn_reflns_theta_min 2.803
_exptl_absorpt_coefficient_mu 1.422
_exptl_absorpt_correction_T_max 1.000
_exptl_absorpt_correction_T_min 0.565
_exptl_absorpt_correction_type multi-scan
_exptl_absorpt_process_details 'Jacobson, R. (1998) Private communication'
_exptl_crystal_colour Colorless
_exptl_crystal_density_diffrn 1.265
_exptl_crystal_description Prism
_exptl_crystal_F_000 1112
_exptl_crystal_size_max 0.20
_exptl_crystal_size_mid 0.20
_exptl_crystal_size_min 0.20
_refine_diff_density_max 0.447
_refine_diff_density_min -0.562
_refine_diff_density_rms 0.077
_refine_ls_extinction_coef 0.0229(16)
_refine_ls_extinction_expression Fc^*^=kFc[1+0.001xFc^2^\l^3^/sin(2\q)]^-1/4^
_refine_ls_extinction_method SHELXL
_refine_ls_goodness_of_fit_ref 1.371
_refine_ls_hydrogen_treatment constr
_refine_ls_matrix_type full
_refine_ls_number_parameters 348
_refine_ls_number_reflns 4834
_refine_ls_number_restraints 2
_refine_ls_restrained_S_all 1.371
_refine_ls_R_factor_all 0.1165
_refine_ls_R_factor_gt 0.0815
_refine_ls_shift/su_max 0.070
_refine_ls_shift/su_mean 0.004
_refine_ls_structure_factor_coef Fsqd
_refine_ls_weighting_details 'w=1/[\s^2^(Fo^2^)+(0.1000P)^2^] where P=(Fo^2^+2Fc^2^)/3'
_refine_ls_weighting_scheme calc
_refine_ls_wR_factor_gt 0.2105
_refine_ls_wR_factor_ref 0.2595
_reflns_Friedel_coverage 0.000
_reflns_number_gt 3031
_reflns_number_total 4834
_reflns_threshold_expression 'I > 2\s(I)'
_cod_data_source_file ol6b02703_si_002.cif
_cod_data_source_block shelx
_cod_depositor_comments
;
The following automatic conversions were performed:

data item '_exptl_absorpt_correction_type' value 'Multi-scan' was
changed to 'multi-scan' in accordance with the
/home/saulius/struct/COD-crude-data/automatic-downloads/DataCite-retrospective/ACS/depositions/lib/dictionaries/cif_core.dic
dictionary named 'cif_core.dic' version 2.4.2 last updated on
2011-04-26.

Automatic conversion script
Id: cif_fix_values 6909 2019-04-08 15:41:33Z antanas 
;
_cod_original_sg_symbol_H-M 'P 21/c'
_cod_database_code 1555854
_shelx_space_group_comment
;
The symmetry employed for this shelxl refinement is uniquely defined
by the following loop, which should always be used as a source of
symmetry information in preference to the above space-group names.
They are only intended as comments.
;
_shelxl_version_number 2014-3

loop_
_space_group_symop_operation_xyz
'x, y, z'
'-x, y+1/2, -z+1/2'
'-x, -y, -z'
'x, -y-1/2, z-1/2'

loop_
_atom_site_label
_atom_site_type_symbol
_atom_site_fract_x
_atom_site_fract_y
_atom_site_fract_z
_atom_site_U_iso_or_equiv
_atom_site_adp_type
_atom_site_occupancy
_atom_site_site_symmetry_order
_atom_site_calc_flag
_atom_site_refinement_flags_posn
_atom_site_refinement_flags_adp
_atom_site_refinement_flags_occupancy
_atom_site_disorder_assembly
_atom_site_disorder_group
S1 S 1.01727(5) 0.38540(4) 0.98724(10) 0.0660(4) Uani 1 1 d . . . . .
O1 O 0.75274(13) 0.46411(12) 0.8633(2) 0.0646(7) Uani 1 1 d . . . . .
O2 O 1.06134(14) 0.43689(13) 1.0892(3) 0.0732(7) Uani 1 1 d . . . . .
O3 O 1.01422(15) 0.31550(12) 1.0399(3) 0.0771(7) Uani 1 1 d . . . . .
O4 O 0.82668(19) 0.28676(15) 1.1580(3) 0.0910(9) Uani 1 1 d . . . . .
O5 O 0.87144(18) 0.37948(14) 1.2997(3) 0.0890(9) Uani 1 1 d . . . . .
O6 O 0.7009(2) 0.4135(3) 1.3295(4) 0.1372(15) Uani 1 1 d . . . . .
N1 N 0.92185(16) 0.41270(15) 0.9365(3) 0.0698(8) Uani 1 1 d . . . . .
H1 H 0.9111 0.4543 0.9593 0.084 Uiso 1 1 calc R U . . .
C1 C 0.6873(2) 0.3592(2) 0.8301(4) 0.0706(10) Uani 1 1 d . . . . .
C2 C 1.0637(2) 0.38380(15) 0.8275(4) 0.0608(9) Uani 1 1 d . . . . .
C3 C 1.1459(3) 0.3824(2) 0.5847(5) 0.0867(12) Uani 1 1 d . . . . .
C4 C 1.0901(2) 0.3227(2) 0.7755(4) 0.0760(10) Uani 1 1 d . . . . .
H4 H 1.0805 0.2816 0.8220 0.091 Uiso 1 1 calc R U . . .
C5 C 0.6265(2) 0.4087(2) 0.8454(4) 0.0696(10) Uani 1 1 d . . . . .
C6 C 0.8253(2) 0.3480(2) 1.1820(4) 0.0711(10) Uani 1 1 d . . . . .
C7 C 0.6418(2) 0.5423(2) 0.9093(4) 0.0762(10) Uani 1 1 d . . . . .
H7 H 0.5906 0.5434 0.9518 0.091 Uiso 1 1 calc R U . . .
C8 C 1.0771(2) 0.4453(2) 0.7565(4) 0.0777(10) Uani 1 1 d . . . . .
H8 H 1.0587 0.4867 0.7901 0.093 Uiso 1 1 calc R U . . .
C9 C 0.7745(2) 0.39621(19) 1.0733(4) 0.0639(9) Uani 1 1 d . . . . .
C10 C 0.7720(2) 0.39298(18) 0.9021(4) 0.0641(9) Uani 1 1 d . . . . .
C11 C 0.8525(2) 0.3710(2) 0.8538(4) 0.0687(9) Uani 1 1 d . . . . .
H11A H 0.8636 0.3226 0.8764 0.082 Uiso 1 1 calc R U . . .
H11B H 0.8467 0.3777 0.7455 0.082 Uiso 1 1 calc R U . . .
C12 C 0.5183(3) 0.3332(3) 0.7274(7) 0.1219(18) Uani 1 1 d . . . . .
H12 H 0.4611 0.3238 0.6905 0.146 Uiso 1 1 calc R U . . .
C13 C 0.5412(3) 0.3965(3) 0.7973(5) 0.0952(13) Uani 1 1 d . . . . .
H13 H 0.5008 0.4288 0.8105 0.114 Uiso 1 1 calc R U . . .
C14 C 0.7135(2) 0.44192(19) 1.0882(4) 0.0659(9) Uani 1 1 d D . . . .
C15 C 0.6767(2) 0.4697(2) 0.9269(4) 0.0674(9) Uani 1 1 d . . . . .
C16 C 0.6717(4) 0.6676(3) 0.9765(7) 0.1210(18) Uani 1 1 d . . . . .
H16A H 0.6215 0.6719 1.0193 0.145 Uiso 1 1 calc R U . . .
H16B H 0.7145 0.6987 1.0310 0.145 Uiso 1 1 calc R U . . .
C17 C 1.1918(4) 0.3832(3) 0.4537(6) 0.125(2) Uani 1 1 d . . . . .
H17A H 1.2518 0.3798 0.4926 0.188 Uiso 1 1 calc R U . . .
H17B H 1.1794 0.4254 0.3980 0.188 Uiso 1 1 calc R U . . .
H17C H 1.1732 0.3449 0.3877 0.188 Uiso 1 1 calc R U . . .
C18 C 1.1177(3) 0.4448(2) 0.6366(5) 0.0888(12) Uani 1 1 d . . . . .
H18 H 1.1266 0.4860 0.5895 0.107 Uiso 1 1 calc R U . . .
C19 C 1.1306(3) 0.3218(2) 0.6553(5) 0.0863(12) Uani 1 1 d . . . . .
H19 H 1.1478 0.2800 0.6212 0.104 Uiso 1 1 calc R U . . .
C20 C 0.5856(5) 0.6392(3) 0.7266(7) 0.132(2) Uani 1 1 d . . . . .
H20A H 0.5742 0.6520 0.6203 0.159 Uiso 1 1 calc R U . . .
H20B H 0.5331 0.6435 0.7623 0.159 Uiso 1 1 calc R U . . .
C21 C 0.6643(3) 0.2953(2) 0.7659(5) 0.0925(12) Uani 1 1 d . . . . .
H21 H 0.7047 0.2618 0.7597 0.111 Uiso 1 1 calc R U . . .
C22 C 0.6734(3) 0.4516(3) 1.2179(5) 0.0864(12) Uani 1 1 d D . . . .
C23 C 0.6165(3) 0.5633(2) 0.7437(5) 0.0961(13) Uani 1 1 d . . . . .
H23A H 0.5715 0.5332 0.6921 0.115 Uiso 1 1 calc R U . . .
H23B H 0.6647 0.5577 0.6960 0.115 Uiso 1 1 calc R U . . .
C24 C 0.6505(4) 0.6874(3) 0.8150(8) 0.1292(19) Uani 1 1 d . . . . .
H24A H 0.7014 0.6862 0.7736 0.155 Uiso 1 1 calc R U . . .
H24B H 0.6286 0.7340 0.8056 0.155 Uiso 1 1 calc R U . . .
C25 C 0.7044(3) 0.5942(2) 0.9972(6) 0.0975(13) Uani 1 1 d . . . . .
H25A H 0.7155 0.5826 1.1042 0.117 Uiso 1 1 calc R U . . .
H25B H 0.7576 0.5911 0.9634 0.117 Uiso 1 1 calc R U . . .
C26 C 0.9237(3) 0.3354(3) 1.4117(6) 0.1177(17) Uani 1 1 d . . . . .
H26A H 0.8880 0.3050 1.4545 0.177 Uiso 1 1 calc R U . . .
H26B H 0.9565 0.3633 1.4907 0.177 Uiso 1 1 calc R U . . .
H26C H 0.9611 0.3088 1.3641 0.177 Uiso 1 1 calc R U . . .
C27 C 0.6643(4) 0.4174(5) 1.4630(6) 0.162(3) Uani 1 1 d . . . . .
H27A H 0.7033 0.4400 1.5433 0.243 Uiso 1 1 calc R U . . .
H27B H 0.6530 0.3717 1.4946 0.243 Uiso 1 1 calc R U . . .
H27C H 0.6123 0.4430 1.4395 0.243 Uiso 1 1 calc R U . . .
C28 C 0.5783(4) 0.2834(3) 0.7112(7) 0.1191(17) Uani 1 1 d . . . . .
H28 H 0.5606 0.2419 0.6633 0.143 Uiso 1 1 calc R U . . .
O7 O 0.5974(11) 0.4706(18) 1.194(2) 0.123(9) Uani 0.50(4) 1 d D . P A 1
O7A O 0.641(2) 0.5067(10) 1.248(2) 0.132(8) Uani 0.50(4) 1 d D . P A 2

loop_
_atom_site_aniso_label
_atom_site_aniso_U_11
_atom_site_aniso_U_22
_atom_site_aniso_U_33
_atom_site_aniso_U_23
_atom_site_aniso_U_13
_atom_site_aniso_U_12
S1 0.0604(6) 0.0590(7) 0.0820(7) 0.0023(4) 0.0228(4) 0.0022(3)
O1 0.0595(12) 0.0648(16) 0.0753(14) 0.0048(11) 0.0273(10) 0.0051(10)
O2 0.0711(14) 0.0718(17) 0.0771(15) -0.0064(12) 0.0165(11) -0.0064(12)
O3 0.0822(16) 0.0458(14) 0.1087(18) 0.0135(13) 0.0319(13) 0.0047(11)
O4 0.112(2) 0.0608(18) 0.1027(19) 0.0080(15) 0.0275(15) 0.0028(15)
O5 0.0874(18) 0.0761(19) 0.0927(19) 0.0090(14) -0.0058(15) 0.0057(14)
O6 0.132(3) 0.210(4) 0.084(2) 0.044(2) 0.0539(19) 0.049(3)
N1 0.0553(15) 0.0640(19) 0.094(2) -0.0075(15) 0.0240(13) -0.0010(13)
C1 0.063(2) 0.076(3) 0.077(2) 0.0011(19) 0.0224(16) -0.0097(17)
C2 0.0594(18) 0.0412(18) 0.084(2) -0.0047(15) 0.0198(16) 0.0013(13)
C3 0.074(2) 0.101(3) 0.091(3) -0.019(2) 0.031(2) -0.008(2)
C4 0.073(2) 0.063(2) 0.097(3) -0.0054(19) 0.0302(19) 0.0019(17)
C5 0.0589(19) 0.081(3) 0.072(2) 0.0010(19) 0.0208(15) -0.0012(17)
C6 0.065(2) 0.069(3) 0.082(2) 0.010(2) 0.0216(17) 0.0000(18)
C7 0.063(2) 0.085(3) 0.084(2) 0.007(2) 0.0232(17) 0.0172(18)
C8 0.087(2) 0.061(2) 0.093(3) -0.0096(19) 0.035(2) 0.0013(18)
C9 0.0553(17) 0.068(2) 0.070(2) 0.0044(17) 0.0163(14) -0.0007(15)
C10 0.0624(19) 0.056(2) 0.079(2) -0.0003(16) 0.0259(16) 0.0014(14)
C11 0.0578(18) 0.072(2) 0.080(2) -0.0050(18) 0.0244(15) 0.0034(16)
C12 0.076(3) 0.140(5) 0.150(4) -0.001(4) 0.025(3) -0.024(3)
C13 0.062(2) 0.110(4) 0.118(3) -0.001(3) 0.029(2) -0.005(2)
C14 0.0631(19) 0.065(2) 0.074(2) 0.0026(17) 0.0236(16) 0.0043(15)
C15 0.0552(18) 0.078(3) 0.075(2) 0.0047(18) 0.0275(15) 0.0112(16)
C16 0.121(4) 0.084(4) 0.162(5) -0.005(3) 0.039(3) 0.028(3)
C17 0.143(5) 0.133(5) 0.121(4) -0.024(3) 0.075(4) -0.010(3)
C18 0.105(3) 0.077(3) 0.095(3) 0.000(2) 0.045(2) -0.012(2)
C19 0.083(3) 0.075(3) 0.109(3) -0.016(2) 0.039(2) 0.003(2)
C20 0.145(5) 0.130(5) 0.124(4) 0.037(4) 0.030(4) 0.066(4)
C21 0.083(3) 0.080(3) 0.122(3) -0.008(3) 0.038(2) -0.013(2)
C22 0.089(3) 0.101(3) 0.079(3) 0.009(2) 0.038(2) 0.019(2)
C23 0.102(3) 0.094(3) 0.096(3) 0.021(2) 0.028(2) 0.029(2)
C24 0.136(5) 0.096(4) 0.161(6) 0.020(4) 0.043(4) 0.030(4)
C25 0.093(3) 0.076(3) 0.121(3) -0.003(3) 0.018(2) 0.018(2)
C26 0.113(4) 0.107(4) 0.114(4) 0.015(3) -0.021(3) 0.021(3)
C27 0.156(5) 0.263(9) 0.082(3) 0.019(4) 0.059(3) 0.012(5)
C28 0.102(4) 0.099(4) 0.153(4) -0.024(3) 0.022(3) -0.032(3)
O7 0.104(8) 0.172(19) 0.111(9) 0.041(10) 0.062(7) 0.058(9)
O7A 0.166(18) 0.130(9) 0.119(7) -0.005(7) 0.074(10) 0.050(10)

loop_
_atom_type_symbol
_atom_type_description
_atom_type_scat_dispersion_real
_atom_type_scat_dispersion_imag
_atom_type_scat_source
C C 0.0181 0.0091 'International Tables Vol C Tables 4.2.6.8 and 6.1.1.4'
N N 0.0311 0.0180 'International Tables Vol C Tables 4.2.6.8 and 6.1.1.4'
O O 0.0492 0.0322 'International Tables Vol C Tables 4.2.6.8 and 6.1.1.4'
S S 0.3331 0.5567 'International Tables Vol C Tables 4.2.6.8 and 6.1.1.4'
H H 0.0000 0.0000 'International Tables Vol C Tables 4.2.6.8 and 6.1.1.4'

loop_
_geom_angle_atom_site_label_1
_geom_angle_atom_site_label_2
_geom_angle_atom_site_label_3
_geom_angle
O2 S1 O3 119.30(16)
O2 S1 N1 105.59(15)
O3 S1 N1 107.98(15)
O2 S1 C2 107.30(15)
O3 S1 C2 107.63(15)
N1 S1 C2 108.69(15)
C10 O1 C15 97.6(2)
C6 O5 C26 115.9(3)
C22 O6 C27 119.9(4)
C11 N1 S1 123.5(2)
C21 C1 C5 121.6(3)
C21 C1 C10 134.2(4)
C5 C1 C10 104.2(3)
C4 C2 C8 119.5(3)
C4 C2 S1 120.7(3)
C8 C2 S1 119.7(3)
C19 C3 C18 118.6(4)
C19 C3 C17 121.9(4)
C18 C3 C17 119.5(4)
C19 C4 C2 120.7(4)
C13 C5 C1 121.8(4)
C13 C5 C15 132.6(4)
C1 C5 C15 105.5(3)
O4 C6 O5 125.0(3)
O4 C6 C9 122.2(4)
O5 C6 C9 112.6(3)
C15 C7 C23 111.7(3)
C15 C7 C25 111.7(3)
C23 C7 C25 110.3(4)
C18 C8 C2 120.1(4)
C14 C9 C6 131.7(3)
C14 C9 C10 105.1(3)
C6 C9 C10 122.5(3)
O1 C10 C11 110.7(3)
O1 C10 C9 99.4(2)
C11 C10 C9 117.1(3)
O1 C10 C1 100.4(3)
C11 C10 C1 120.0(3)
C9 C10 C1 106.1(3)
N1 C11 C10 108.0(3)
C28 C12 C13 122.2(5)
C5 C13 C12 116.6(4)
C9 C14 C22 128.1(3)
C9 C14 C15 106.2(3)
C22 C14 C15 124.0(3)
O1 C15 C7 110.6(3)
O1 C15 C5 99.0(3)
C7 C15 C5 121.5(3)
O1 C15 C14 98.9(2)
C7 C15 C14 118.9(3)
C5 C15 C14 103.9(3)
C24 C16 C25 111.6(5)
C8 C18 C3 120.4(4)
C3 C19 C4 120.7(4)
C24 C20 C23 111.4(5)
C1 C21 C28 117.2(4)
O7A C22 O6 115.2(8)
O6 C22 O7 118.8(6)
O7A C22 C14 124.1(7)
O6 C22 C14 115.1(4)
O7 C22 C14 118.6(9)
C7 C23 C20 111.5(4)
C16 C24 C20 110.6(5)
C16 C25 C7 112.4(4)
C21 C28 C12 120.6(5)

loop_
_geom_bond_atom_site_label_1
_geom_bond_atom_site_label_2
_geom_bond_distance
S1 O2 1.441(3)
S1 O3 1.442(2)
S1 N1 1.601(3)
S1 C2 1.757(4)
O1 C10 1.442(4)
O1 C15 1.462(4)
O4 C6 1.210(4)
O5 C6 1.312(5)
O5 C26 1.451(5)
O6 C22 1.253(5)
O6 C27 1.450(6)
N1 C11 1.453(4)
C1 C21 1.387(6)
C1 C5 1.399(5)
C1 C10 1.531(5)
C2 C4 1.375(5)
C2 C8 1.393(5)
C3 C19 1.384(6)
C3 C18 1.408(6)
C3 C17 1.520(6)
C4 C19 1.378(5)
C5 C13 1.373(5)
C5 C15 1.533(5)
C6 C9 1.473(5)
C7 C15 1.515(5)
C7 C23 1.518(6)
C7 C25 1.525(6)
C8 C18 1.376(5)
C9 C14 1.352(5)
C9 C10 1.537(5)
C10 C11 1.515(4)
C12 C28 1.398(8)
C12 C13 1.396(7)
C14 C22 1.463(5)
C14 C15 1.548(5)
C16 C24 1.475(7)
C16 C25 1.517(6)
C20 C24 1.502(8)
C20 C23 1.554(7)
C21 C28 1.391(7)
C22 O7A 1.242(9)
C22 O7 1.255(9)
